data_7019668
loop_
_publ_author_name
'Gobeze, Worku A.'
'Milway, Victoria A.'
'Moubaraki, Boujemaa'
'Murray, Keith S.'
'Brooker, Sally'

_publ_section_title
;
 Solvent control: dinuclear versus tetranuclear complexes of a
 bis-tetradentate pyrimidine-based ligand.
;
_journal_issue 32
_journal_name_full 'Dalton transactions (Cambridge, England : 2003)'
_journal_page_first 9708
_journal_page_last 9721
_journal_paper_doi 10.1039/c2dt12449a
_journal_volume 41
_journal_year 2012
_chemical_formula_sum 'C82 H94 B4 F20 N16 O3 Zn4'
_chemical_formula_weight 2036.45
_chemical_name_systematic
;
?
;
_space_group_IT_number 2
_symmetry_cell_setting triclinic
_symmetry_space_group_name_Hall '-P 1'
_symmetry_space_group_name_H-M 'P -1'
_atom_sites_solution_hydrogens geom
_atom_sites_solution_primary direct
_atom_sites_solution_secondary difmap
_audit_creation_method SHELXL-97
_cell_angle_alpha 70.585(3)
_cell_angle_beta 73.815(3)
_cell_angle_gamma 69.180(3)
_cell_formula_units_Z 1
_cell_length_a 11.7624(6)
_cell_length_b 12.1889(7)
_cell_length_c 17.1948(11)
_cell_measurement_reflns_used 9493
_cell_measurement_temperature 91(2)
_cell_measurement_theta_max 26.39
_cell_measurement_theta_min 2.51
_cell_volume 2136.9(2)
_computing_structure_refinement 'SHELXL-97 (Sheldrick, 1997)'
_computing_structure_solution 'SHELXS-97 (Sheldrick, 1990)'
_diffrn_ambient_temperature 91(2)
_diffrn_measured_fraction_theta_full 0.989
_diffrn_measured_fraction_theta_max 0.989
_diffrn_radiation_monochromator graphite
_diffrn_radiation_source 'fine-focus sealed tube'
_diffrn_radiation_type MoK\a
_diffrn_radiation_wavelength 0.71073
_diffrn_reflns_av_R_equivalents 0.0461
_diffrn_reflns_av_sigmaI/netI 0.0421
_diffrn_reflns_limit_h_max 14
_diffrn_reflns_limit_h_min -14
_diffrn_reflns_limit_k_max 15
_diffrn_reflns_limit_k_min -15
_diffrn_reflns_limit_l_max 21
_diffrn_reflns_limit_l_min -21
_diffrn_reflns_number 39976
_diffrn_reflns_theta_full 26.49
_diffrn_reflns_theta_max 26.39
_diffrn_reflns_theta_min 2.51
_exptl_absorpt_coefficient_mu 1.212
_exptl_absorpt_correction_T_max 0.9308
_exptl_absorpt_correction_T_min 0.7935
_exptl_absorpt_correction_type multi-scan
_exptl_absorpt_process_details 'SCALE (Bruker AXS Inc.)'
_exptl_crystal_colour colourless
_exptl_crystal_density_diffrn 1.583
_exptl_crystal_density_method 'not measured'
_exptl_crystal_description rod
_exptl_crystal_F_000 1042
_exptl_crystal_size_max 0.20
_exptl_crystal_size_mid 0.10
_exptl_crystal_size_min 0.06
_refine_diff_density_max 1.187
_refine_diff_density_min -0.439
_refine_diff_density_rms 0.079
_refine_ls_extinction_method none
_refine_ls_goodness_of_fit_ref 1.026
_refine_ls_hydrogen_treatment constr
_refine_ls_matrix_type full
_refine_ls_number_parameters 587
_refine_ls_number_reflns 8759
_refine_ls_number_restraints 0
_refine_ls_restrained_S_all 1.026
_refine_ls_R_factor_all 0.0510
_refine_ls_R_factor_gt 0.0364
_refine_ls_shift/su_max 0.001
_refine_ls_shift/su_mean 0.000
_refine_ls_structure_factor_coef Fsqd
_refine_ls_weighting_details 'calc w=1/[\s^2^(Fo^2^)+(0.0408P)^2^+2.6777P] where P=(Fo^2^+2Fc^2^)/3'
_refine_ls_weighting_scheme calc
_refine_ls_wR_factor_gt 0.0893
_refine_ls_wR_factor_ref 0.0965
_reflns_number_gt 6992
_reflns_number_total 8759
_reflns_threshold_expression >2sigma(I)
_cod_data_source_file c2dt12449a.txt
_cod_data_source_block wag273
_cod_original_sg_symbol_H-M P-1
_cod_database_code 7019668

loop_
_symmetry_equiv_pos_as_xyz
'x, y, z'
'-x, -y, -z'

loop_
_atom_site_label
_atom_site_type_symbol
_atom_site_fract_x
_atom_site_fract_y
_atom_site_fract_z
_atom_site_U_iso_or_equiv
_atom_site_adp_type
_atom_site_occupancy
_atom_site_symmetry_multiplicity
_atom_site_calc_flag
_atom_site_refinement_flags
_atom_site_disorder_assembly
_atom_site_disorder_group
Zn1 Zn 0.77201(3) 0.11115(3) 0.277462(18) 0.01302(9) Uani 1 1 d . . .
Zn2 Zn 0.49979(3) -0.27344(3) 0.746266(18) 0.01273(8) Uani 1 1 d . . .
N11 N 0.68479(19) -0.04889(19) 0.43258(13) 0.0127(4) Uani 1 1 d . . .
C1 C 0.6774(2) -0.2496(2) 0.45439(16) 0.0144(5) Uani 1 1 d . . .
H1 H 0.6907 -0.3163 0.4327 0.017 Uiso 1 1 calc R . .
C2 C 0.7028(2) -0.1435(2) 0.40302(16) 0.0125(5) Uani 1 1 d . . .
C3 C 0.6317(2) -0.2552(2) 0.53873(16) 0.0137(5) Uani 1 1 d . . .
N15 N 0.61114(19) -0.16105(19) 0.56984(13) 0.0127(4) Uani 1 1 d . . .
C4 C 0.6385(2) -0.0610(2) 0.51518(16) 0.0122(5) Uani 1 1 d . . .
C5 C 0.6202(2) 0.0419(2) 0.55003(16) 0.0131(5) Uani 1 1 d . . .
C6 C 0.6457(2) 0.1486(2) 0.49767(17) 0.0153(5) Uani 1 1 d . . .
H6 H 0.6719 0.1568 0.4391 0.018 Uiso 1 1 calc R . .
C7 C 0.6334(3) 0.2429(3) 0.53014(17) 0.0187(6) Uani 1 1 d . . .
H7 H 0.6519 0.3148 0.4939 0.022 Uiso 1 1 calc R . .
C8 C 0.5940(3) 0.2325(2) 0.61542(17) 0.0190(6) Uani 1 1 d . . .
H8 H 0.5861 0.2970 0.6378 0.023 Uiso 1 1 calc R . .
C9 C 0.5663(3) 0.1274(3) 0.66803(18) 0.0192(6) Uani 1 1 d . . .
H9 H 0.5384 0.1203 0.7264 0.023 Uiso 1 1 calc R . .
C10 C 0.5792(2) 0.0328(2) 0.63550(17) 0.0157(5) Uani 1 1 d . . .
H10 H 0.5600 -0.0388 0.6718 0.019 Uiso 1 1 calc R . .
C11 C 0.7541(2) -0.1364(2) 0.31106(16) 0.0142(5) Uani 1 1 d . . .
H11A H 0.7888 -0.2200 0.3038 0.017 Uiso 1 1 calc R . .
H11B H 0.6854 -0.0936 0.2794 0.017 Uiso 1 1 calc R . .
N12 N 0.85213(19) -0.07286(19) 0.27417(13) 0.0128(4) Uani 1 1 d . . .
C12 C 0.9000(2) -0.0842(2) 0.18503(16) 0.0164(6) Uani 1 1 d . . .
H12A H 0.8966 -0.1632 0.1831 0.020 Uiso 1 1 calc R . .
H12B H 0.9880 -0.0853 0.1695 0.020 Uiso 1 1 calc R . .
C13 C 0.8296(2) 0.0170(2) 0.11926(17) 0.0167(6) Uani 1 1 d . . .
H13A H 0.8442 -0.0123 0.0691 0.020 Uiso 1 1 calc R . .
H13B H 0.7398 0.0363 0.1424 0.020 Uiso 1 1 calc R . .
C14 C 0.8690(2) 0.1303(2) 0.09392(17) 0.0162(6) Uani 1 1 d . . .
C15 C 0.9246(2) 0.1763(3) 0.01236(18) 0.0213(6) Uani 1 1 d . . .
H15 H 0.9370 0.1372 -0.0300 0.026 Uiso 1 1 calc R . .
C16 C 0.9615(3) 0.2795(3) -0.00656(19) 0.0266(7) Uani 1 1 d . . .
H16 H 1.0012 0.3109 -0.0617 0.032 Uiso 1 1 calc R . .
C17 C 0.9398(3) 0.3360(3) 0.05576(19) 0.0248(7) Uani 1 1 d . . .
H17 H 0.9638 0.4073 0.0441 0.030 Uiso 1 1 calc R . .
C18 C 0.8829(2) 0.2878(3) 0.13505(18) 0.0204(6) Uani 1 1 d . . .
H18 H 0.8671 0.3277 0.1776 0.024 Uiso 1 1 calc R . .
N13 N 0.84852(19) 0.1859(2) 0.15457(14) 0.0154(5) Uani 1 1 d . . .
C22 C 0.9568(2) -0.1399(2) 0.32102(17) 0.0169(6) Uani 1 1 d . . .
H22A H 0.9993 -0.2189 0.3071 0.020 Uiso 1 1 calc R . .
H22B H 0.9230 -0.1568 0.3819 0.020 Uiso 1 1 calc R . .
C23 C 1.0513(2) -0.0709(3) 0.30165(17) 0.0188(6) Uani 1 1 d . . .
H23A H 1.1295 -0.1300 0.3178 0.023 Uiso 1 1 calc R . .
H23B H 1.0682 -0.0359 0.2402 0.023 Uiso 1 1 calc R . .
C24 C 1.0161(2) 0.0292(3) 0.34355(16) 0.0169(6) Uani 1 1 d . . .
C25 C 1.0955(3) 0.0341(3) 0.38798(18) 0.0215(6) Uani 1 1 d . . .
H25 H 1.1696 -0.0301 0.3961 0.026 Uiso 1 1 calc R . .
C26 C 1.0668(3) 0.1324(3) 0.42040(18) 0.0254(7) Uani 1 1 d . . .
H26 H 1.1205 0.1362 0.4511 0.030 Uiso 1 1 calc R . .
C27 C 0.9594(3) 0.2245(3) 0.40759(19) 0.0242(6) Uani 1 1 d . . .
H27 H 0.9389 0.2942 0.4277 0.029 Uiso 1 1 calc R . .
C28 C 0.8818(2) 0.2137(2) 0.36478(17) 0.0174(6) Uani 1 1 d . . .
H28 H 0.8070 0.2770 0.3567 0.021 Uiso 1 1 calc R . .
N14 N 0.90726(19) 0.1179(2) 0.33429(13) 0.0149(5) Uani 1 1 d . . .
C31 C 0.6055(2) -0.3707(2) 0.59649(16) 0.0143(5) Uani 1 1 d . . .
H31A H 0.5181 -0.3640 0.5997 0.017 Uiso 1 1 calc R . .
H31B H 0.6576 -0.4389 0.5715 0.017 Uiso 1 1 calc R . .
N16 N 0.62808(19) -0.40091(19) 0.68343(13) 0.0134(5) Uani 1 1 d . . .
C32 C 0.6111(2) -0.5250(2) 0.72811(17) 0.0157(5) Uani 1 1 d . . .
H32A H 0.6573 -0.5611 0.7751 0.019 Uiso 1 1 calc R . .
H32B H 0.6488 -0.5772 0.6887 0.019 Uiso 1 1 calc R . .
C33 C 0.4773(2) -0.5276(2) 0.76281(17) 0.0169(6) Uani 1 1 d . . .
H33A H 0.4245 -0.4683 0.7223 0.020 Uiso 1 1 calc R . .
H33B H 0.4721 -0.6093 0.7688 0.020 Uiso 1 1 calc R . .
C34 C 0.4282(2) -0.4980(2) 0.84637(17) 0.0174(6) Uani 1 1 d . . .
C35 C 0.3777(3) -0.5758(3) 0.91577(18) 0.0222(6) Uani 1 1 d . . .
H35 H 0.3728 -0.6496 0.9113 0.027 Uiso 1 1 calc R . .
C36 C 0.3344(3) -0.5448(3) 0.99152(18) 0.0256(7) Uani 1 1 d . . .
H36 H 0.2982 -0.5965 1.0392 0.031 Uiso 1 1 calc R . .
C37 C 0.3443(3) -0.4382(3) 0.99726(17) 0.0219(6) Uani 1 1 d . . .
H37 H 0.3158 -0.4157 1.0488 0.026 Uiso 1 1 calc R . .
C38 C 0.3965(2) -0.3655(2) 0.92655(17) 0.0173(6) Uani 1 1 d . . .
H38 H 0.4038 -0.2923 0.9302 0.021 Uiso 1 1 calc R . .
N17 N 0.43758(19) -0.3941(2) 0.85228(13) 0.0152(5) Uani 1 1 d . . .
C42 C 0.7605(2) -0.4104(2) 0.67881(17) 0.0157(5) Uani 1 1 d . . .
H42A H 0.7797 -0.3378 0.6370 0.019 Uiso 1 1 calc R . .
H42B H 0.8143 -0.4824 0.6584 0.019 Uiso 1 1 calc R . .
C43 C 0.7921(2) -0.4210(2) 0.76176(17) 0.0172(6) Uani 1 1 d . . .
H43A H 0.7548 -0.4808 0.8063 0.021 Uiso 1 1 calc R . .
H43B H 0.8830 -0.4542 0.7575 0.021 Uiso 1 1 calc R . .
C44 C 0.7511(2) -0.3062(2) 0.78896(16) 0.0157(6) Uani 1 1 d . . .
C45 C 0.8342(3) -0.2708(3) 0.81256(17) 0.0195(6) Uani 1 1 d . . .
H45 H 0.9190 -0.3164 0.8072 0.023 Uiso 1 1 calc R . .
C46 C 0.7941(3) -0.1699(3) 0.84374(18) 0.0225(6) Uani 1 1 d . . .
H46 H 0.8508 -0.1455 0.8595 0.027 Uiso 1 1 calc R . .
C47 C 0.6702(3) -0.1051(3) 0.85157(17) 0.0205(6) Uani 1 1 d . . .
H47 H 0.6396 -0.0363 0.8739 0.025 Uiso 1 1 calc R . .
C48 C 0.5918(3) -0.1428(3) 0.82600(16) 0.0185(6) Uani 1 1 d . . .
H48 H 0.5068 -0.0978 0.8309 0.022 Uiso 1 1 calc R . .
N18 N 0.6302(2) -0.2403(2) 0.79453(13) 0.0156(5) Uani 1 1 d . . .
F1 F 0.64700(13) 0.25752(13) 0.30783(9) 0.0152(3) Uani 1 1 d . . .
F2 F 0.61334(13) 0.11352(13) 0.24756(9) 0.0156(3) Uani 1 1 d . . .
O50 O 0.6261(2) 0.8812(2) 0.14796(14) 0.0363(6) Uani 1 1 d . . .
H50X H 0.6569 0.8076 0.1712 0.044 Uiso 1 1 calc R . .
C50 C 0.6349(3) 0.8956(3) 0.06212(19) 0.0305(7) Uani 1 1 d . . .
H50A H 0.6187 0.9821 0.0326 0.037 Uiso 1 1 calc R . .
H50B H 0.5740 0.8638 0.0548 0.037 Uiso 1 1 calc R . .
H50C H 0.7183 0.8510 0.0391 0.037 Uiso 1 1 calc R . .
O60 O 0.9428(9) 0.4759(9) 0.4814(6) 0.039(2) Uiso 0.25 1 d P A 1
H60X H 0.9410 0.5096 0.4297 0.047 Uiso 0.25 1 d P B 1
H60Y H 0.8739 0.4611 0.5049 0.047 Uiso 0.25 1 d P C 1
O61 O 0.9976(9) 0.4581(7) 0.5046(6) 0.028(2) Uiso 0.25 1 d P . 2
H61X H 1.0325 0.4866 0.5282 0.034 Uiso 0.25 1 d P D 2
H61Y H 1.0452 0.3877 0.5033 0.034 Uiso 0.25 1 d P E 2
B1 B 0.2752(3) 0.8199(3) 0.1181(2) 0.0227(7) Uani 1 1 d . . .
F11 F 0.34037(18) 0.80976(16) 0.17717(13) 0.0376(5) Uani 1 1 d . . .
F12 F 0.35655(18) 0.79889(18) 0.04499(13) 0.0414(5) Uani 1 1 d . . .
F13 F 0.20679(17) 0.73650(16) 0.14956(12) 0.0339(4) Uani 1 1 d . . .
F14 F 0.19408(15) 0.93767(14) 0.09914(10) 0.0237(4) Uani 1 1 d . . .
B2 B 0.8247(4) 0.5489(4) 0.2790(3) 0.0398(10) Uani 1 1 d . . .
F21 F 0.7533(3) 0.6510(2) 0.2318(2) 0.0879(11) Uani 1 1 d . . .
F22 F 0.7487(2) 0.5014(3) 0.35070(19) 0.0740(8) Uani 1 1 d . . .
F23 F 0.91057(19) 0.57751(19) 0.30514(16) 0.0536(6) Uani 1 1 d . . .
F24 F 0.8859(2) 0.46317(18) 0.23461(14) 0.0502(6) Uani 1 1 d . . .

loop_
_atom_site_aniso_label
_atom_site_aniso_U_11
_atom_site_aniso_U_22
_atom_site_aniso_U_33
_atom_site_aniso_U_23
_atom_site_aniso_U_13
_atom_site_aniso_U_12
Zn1 0.01086(15) 0.01583(17) 0.01393(16) -0.00589(12) -0.00258(11) -0.00355(12)
Zn2 0.01161(16) 0.01399(16) 0.01343(16) -0.00434(12) -0.00269(12) -0.00365(12)
N11 0.0118(11) 0.0149(11) 0.0126(11) -0.0053(9) -0.0030(8) -0.0031(9)
C1 0.0139(13) 0.0167(14) 0.0149(13) -0.0073(11) -0.0028(10) -0.0039(11)
C2 0.0082(12) 0.0154(13) 0.0151(13) -0.0063(10) -0.0025(10) -0.0024(10)
C3 0.0099(12) 0.0160(13) 0.0154(13) -0.0035(11) -0.0036(10) -0.0037(10)
N15 0.0096(10) 0.0164(11) 0.0130(11) -0.0050(9) -0.0016(8) -0.0040(9)
C4 0.0064(12) 0.0157(13) 0.0150(13) -0.0048(10) -0.0040(10) -0.0015(10)
C5 0.0083(12) 0.0169(13) 0.0160(13) -0.0075(11) -0.0039(10) -0.0018(10)
C6 0.0143(13) 0.0192(14) 0.0135(13) -0.0057(11) -0.0019(10) -0.0052(11)
C7 0.0200(14) 0.0189(14) 0.0193(15) -0.0054(11) -0.0031(11) -0.0081(11)
C8 0.0207(14) 0.0191(14) 0.0224(15) -0.0119(12) -0.0046(11) -0.0052(11)
C9 0.0195(14) 0.0247(15) 0.0180(14) -0.0107(12) -0.0017(11) -0.0084(12)
C10 0.0139(13) 0.0183(14) 0.0166(14) -0.0056(11) -0.0002(10) -0.0075(11)
C11 0.0150(13) 0.0157(13) 0.0137(13) -0.0063(10) 0.0002(10) -0.0061(11)
N12 0.0107(10) 0.0167(11) 0.0094(11) -0.0043(9) 0.0000(8) -0.0029(9)
C12 0.0168(14) 0.0177(14) 0.0138(14) -0.0077(11) 0.0017(10) -0.0042(11)
C13 0.0143(13) 0.0224(15) 0.0153(14) -0.0099(11) -0.0014(10) -0.0038(11)
C14 0.0092(13) 0.0192(14) 0.0177(14) -0.0057(11) -0.0041(10) 0.0008(10)
C15 0.0162(14) 0.0255(16) 0.0179(15) -0.0052(12) -0.0031(11) -0.0013(12)
C16 0.0201(15) 0.0313(17) 0.0202(16) 0.0030(13) -0.0009(12) -0.0088(13)
C17 0.0212(15) 0.0229(16) 0.0296(17) 0.0010(13) -0.0070(13) -0.0109(12)
C18 0.0150(14) 0.0220(15) 0.0255(16) -0.0050(12) -0.0064(11) -0.0059(11)
N13 0.0113(11) 0.0189(12) 0.0161(12) -0.0048(9) -0.0026(9) -0.0043(9)
C22 0.0142(13) 0.0175(14) 0.0165(14) -0.0058(11) -0.0037(11) 0.0002(11)
C23 0.0116(13) 0.0255(15) 0.0185(14) -0.0081(12) -0.0021(11) -0.0028(11)
C24 0.0136(13) 0.0237(15) 0.0134(13) -0.0032(11) -0.0002(10) -0.0084(11)
C25 0.0125(13) 0.0293(16) 0.0214(15) -0.0056(12) -0.0046(11) -0.0045(12)
C26 0.0218(15) 0.0382(18) 0.0225(16) -0.0088(14) -0.0069(12) -0.0132(13)
C27 0.0239(16) 0.0301(17) 0.0268(16) -0.0145(13) -0.0043(12) -0.0111(13)
C28 0.0160(14) 0.0192(14) 0.0183(14) -0.0052(11) -0.0024(11) -0.0068(11)
N14 0.0130(11) 0.0182(12) 0.0138(11) -0.0027(9) -0.0032(9) -0.0053(9)
C31 0.0167(13) 0.0164(13) 0.0127(13) -0.0064(11) -0.0024(10) -0.0060(11)
N16 0.0137(11) 0.0149(11) 0.0120(11) -0.0031(9) -0.0018(9) -0.0055(9)
C32 0.0188(14) 0.0119(13) 0.0162(14) -0.0033(11) -0.0033(11) -0.0046(11)
C33 0.0199(14) 0.0141(13) 0.0187(14) -0.0031(11) -0.0041(11) -0.0078(11)
C34 0.0142(13) 0.0172(14) 0.0191(14) -0.0020(11) -0.0059(11) -0.0028(11)
C35 0.0240(15) 0.0184(15) 0.0222(15) -0.0005(12) -0.0023(12) -0.0098(12)
C36 0.0250(16) 0.0284(17) 0.0176(15) 0.0026(12) -0.0005(12) -0.0116(13)
C37 0.0185(14) 0.0307(17) 0.0133(14) -0.0038(12) -0.0030(11) -0.0050(12)
C38 0.0153(13) 0.0191(14) 0.0174(14) -0.0054(11) -0.0069(11) -0.0013(11)
N17 0.0124(11) 0.0180(12) 0.0145(11) -0.0035(9) -0.0037(9) -0.0033(9)
C42 0.0107(13) 0.0169(14) 0.0183(14) -0.0057(11) -0.0009(10) -0.0030(10)
C43 0.0141(13) 0.0195(14) 0.0175(14) -0.0048(11) -0.0049(11) -0.0027(11)
C44 0.0161(13) 0.0207(14) 0.0097(13) 0.0014(11) -0.0032(10) -0.0088(11)
C45 0.0163(14) 0.0250(15) 0.0176(14) -0.0012(12) -0.0044(11) -0.0096(12)
C46 0.0249(16) 0.0306(17) 0.0189(15) -0.0038(12) -0.0060(12) -0.0171(13)
C47 0.0271(16) 0.0230(15) 0.0161(14) -0.0060(12) -0.0058(12) -0.0106(12)
C48 0.0210(14) 0.0218(15) 0.0142(14) -0.0047(11) -0.0046(11) -0.0070(12)
N18 0.0159(11) 0.0194(12) 0.0122(11) -0.0028(9) -0.0042(9) -0.0059(9)
F1 0.0136(7) 0.0167(8) 0.0170(8) -0.0070(6) -0.0042(6) -0.0029(6)
F2 0.0121(7) 0.0170(8) 0.0204(8) -0.0082(6) -0.0038(6) -0.0035(6)
O50 0.0471(15) 0.0353(13) 0.0272(13) -0.0083(10) -0.0058(11) -0.0133(12)
C50 0.0384(19) 0.0312(18) 0.0260(17) -0.0082(14) -0.0053(14) -0.0148(15)
B1 0.0202(17) 0.0224(17) 0.0273(19) -0.0093(14) -0.0043(14) -0.0057(14)
F11 0.0414(11) 0.0309(10) 0.0501(12) -0.0092(9) -0.0281(10) -0.0077(9)
F12 0.0326(11) 0.0435(12) 0.0487(13) -0.0302(10) 0.0064(9) -0.0056(9)
F13 0.0342(10) 0.0247(10) 0.0446(12) 0.0035(8) -0.0186(9) -0.0136(8)
F14 0.0229(9) 0.0198(9) 0.0240(9) -0.0048(7) -0.0018(7) -0.0038(7)
B2 0.040(2) 0.025(2) 0.062(3) -0.021(2) -0.025(2) 0.0017(17)
F21 0.118(2) 0.0286(13) 0.144(3) -0.0211(15) -0.103(2) 0.0068(14)
F22 0.0566(16) 0.0767(19) 0.095(2) -0.0489(17) 0.0040(15) -0.0163(14)
F23 0.0381(12) 0.0422(13) 0.0973(19) -0.0408(13) -0.0302(12) 0.0034(10)
F24 0.0643(15) 0.0341(12) 0.0619(15) -0.0267(11) -0.0154(12) -0.0095(10)

loop_
_atom_type_symbol
_atom_type_description
_atom_type_scat_dispersion_real
_atom_type_scat_dispersion_imag
_atom_type_scat_source
C C 0.0033 0.0016 'International Tables Vol C Tables 4.2.6.8 and 6.1.1.4'
H H 0.0000 0.0000 'International Tables Vol C Tables 4.2.6.8 and 6.1.1.4'
B B 0.0013 0.0007 'International Tables Vol C Tables 4.2.6.8 and 6.1.1.4'
N N 0.0061 0.0033 'International Tables Vol C Tables 4.2.6.8 and 6.1.1.4'
O O 0.0106 0.0060 'International Tables Vol C Tables 4.2.6.8 and 6.1.1.4'
F F 0.0171 0.0103 'International Tables Vol C Tables 4.2.6.8 and 6.1.1.4'
Zn Zn 0.2839 1.4301 'International Tables Vol C Tables 4.2.6.8 and 6.1.1.4'

loop_
_geom_angle_atom_site_label_1
_geom_angle_atom_site_label_2
_geom_angle_atom_site_label_3
_geom_angle
_geom_angle_site_symmetry_1
_geom_angle_site_symmetry_3
_geom_angle_publ_flag
F1 Zn1 F2 76.30(6) . . y
F1 Zn1 N13 101.20(7) . . y
F2 Zn1 N13 94.92(7) . . y
F1 Zn1 N12 158.54(7) . . y
F2 Zn1 N12 90.26(7) . . y
N13 Zn1 N12 96.50(8) . . y
F1 Zn1 N14 93.95(7) . . y
F2 Zn1 N14 166.54(7) . . y
N13 Zn1 N14 96.09(8) . . y
N12 Zn1 N14 96.15(8) . . y
F2 Zn2 N17 105.57(8) 2_656 . y
F2 Zn2 N16 154.24(7) 2_656 . y
N17 Zn2 N16 97.96(8) . . y
F2 Zn2 F1 76.06(6) 2_656 2_656 y
N17 Zn2 F1 89.75(7) . 2_656 y
N16 Zn2 F1 93.97(7) . 2_656 y
F2 Zn2 N18 90.04(7) 2_656 . y
N17 Zn2 N18 98.62(8) . . y
N16 Zn2 N18 96.75(8) . . y
F1 Zn2 N18 165.33(7) 2_656 . y
C2 N11 C4 116.8(2) . . ?
C2 C1 C3 117.6(2) . . ?
C2 C1 H1 121.2 . . ?
C3 C1 H1 121.2 . . ?
N11 C2 C1 122.0(2) . . ?
N11 C2 C11 119.7(2) . . ?
C1 C2 C11 118.3(2) . . ?
N15 C3 C1 121.7(2) . . ?
N15 C3 C31 119.6(2) . . ?
C1 C3 C31 118.7(2) . . ?
C3 N15 C4 116.7(2) . . ?
N11 C4 N15 125.2(2) . . ?
N11 C4 C5 117.9(2) . . ?
N15 C4 C5 116.9(2) . . ?
C10 C5 C6 118.8(2) . . ?
C10 C5 C4 120.8(2) . . ?
C6 C5 C4 120.4(2) . . ?
C7 C6 C5 120.7(2) . . ?
C7 C6 H6 119.7 . . ?
C5 C6 H6 119.7 . . ?
C6 C7 C8 120.2(3) . . ?
C6 C7 H7 119.9 . . ?
C8 C7 H7 119.9 . . ?
C7 C8 C9 119.6(3) . . ?
C7 C8 H8 120.2 . . ?
C9 C8 H8 120.2 . . ?
C10 C9 C8 120.2(3) . . ?
C10 C9 H9 119.9 . . ?
C8 C9 H9 119.9 . . ?
C9 C10 C5 120.5(3) . . ?
C9 C10 H10 119.7 . . ?
C5 C10 H10 119.7 . . ?
N12 C11 C2 114.3(2) . . ?
N12 C11 H11A 108.7 . . ?
C2 C11 H11A 108.7 . . ?
N12 C11 H11B 108.7 . . ?
C2 C11 H11B 108.7 . . ?
H11A C11 H11B 107.6 . . ?
C11 N12 C22 108.3(2) . . ?
C11 N12 C12 106.87(19) . . ?
C22 N12 C12 107.31(19) . . ?
C11 N12 Zn1 108.47(15) . . ?
C22 N12 Zn1 114.25(16) . . ?
C12 N12 Zn1 111.37(15) . . ?
N12 C12 C13 115.1(2) . . ?
N12 C12 H12A 108.5 . . ?
C13 C12 H12A 108.5 . . ?
N12 C12 H12B 108.5 . . ?
C13 C12 H12B 108.5 . . ?
H12A C12 H12B 107.5 . . ?
C14 C13 C12 112.1(2) . . ?
C14 C13 H13A 109.2 . . ?
C12 C13 H13A 109.2 . . ?
C14 C13 H13B 109.2 . . ?
C12 C13 H13B 109.2 . . ?
H13A C13 H13B 107.9 . . ?
N13 C14 C15 121.0(3) . . ?
N13 C14 C13 116.6(2) . . ?
C15 C14 C13 122.3(2) . . ?
C16 C15 C14 119.5(3) . . ?
C16 C15 H15 120.2 . . ?
C14 C15 H15 120.2 . . ?
C17 C16 C15 119.0(3) . . ?
C17 C16 H16 120.5 . . ?
C15 C16 H16 120.5 . . ?
C18 C17 C16 119.1(3) . . ?
C18 C17 H17 120.4 . . ?
C16 C17 H17 120.4 . . ?
N13 C18 C17 122.3(3) . . ?
N13 C18 H18 118.8 . . ?
C17 C18 H18 118.8 . . ?
C14 N13 C18 118.9(2) . . ?
C14 N13 Zn1 120.34(18) . . ?
C18 N13 Zn1 120.68(19) . . ?
N12 C22 C23 113.5(2) . . ?
N12 C22 H22A 108.9 . . ?
C23 C22 H22A 108.9 . . ?
N12 C22 H22B 108.9 . . ?
C23 C22 H22B 108.9 . . ?
H22A C22 H22B 107.7 . . ?
C24 C23 C22 116.3(2) . . ?
C24 C23 H23A 108.2 . . ?
C22 C23 H23A 108.2 . . ?
C24 C23 H23B 108.2 . . ?
C22 C23 H23B 108.2 . . ?
H23A C23 H23B 107.4 . . ?
N14 C24 C25 120.7(3) . . ?
N14 C24 C23 118.7(2) . . ?
C25 C24 C23 120.6(2) . . ?
C26 C25 C24 120.0(3) . . ?
C26 C25 H25 120.0 . . ?
C24 C25 H25 120.0 . . ?
C27 C26 C25 119.0(3) . . ?
C27 C26 H26 120.5 . . ?
C25 C26 H26 120.5 . . ?
C26 C27 C28 118.7(3) . . ?
C26 C27 H27 120.7 . . ?
C28 C27 H27 120.7 . . ?
N14 C28 C27 123.0(3) . . ?
N14 C28 H28 118.5 . . ?
C27 C28 H28 118.5 . . ?
C28 N14 C24 118.5(2) . . ?
C28 N14 Zn1 117.80(17) . . ?
C24 N14 Zn1 123.68(18) . . ?
N16 C31 C3 115.1(2) . . ?
N16 C31 H31A 108.5 . . ?
C3 C31 H31A 108.5 . . ?
N16 C31 H31B 108.5 . . ?
C3 C31 H31B 108.5 . . ?
H31A C31 H31B 107.5 . . ?
C31 N16 C42 108.7(2) . . ?
C31 N16 C32 107.19(19) . . ?
C42 N16 C32 107.39(19) . . ?
C31 N16 Zn2 110.15(16) . . ?
C42 N16 Zn2 113.86(16) . . ?
C32 N16 Zn2 109.34(15) . . ?
N16 C32 C33 115.4(2) . . ?
N16 C32 H32A 108.4 . . ?
C33 C32 H32A 108.4 . . ?
N16 C32 H32B 108.4 . . ?
C33 C32 H32B 108.4 . . ?
H32A C32 H32B 107.5 . . ?
C34 C33 C32 112.7(2) . . ?
C34 C33 H33A 109.0 . . ?
C32 C33 H33A 109.0 . . ?
C34 C33 H33B 109.0 . . ?
C32 C33 H33B 109.0 . . ?
H33A C33 H33B 107.8 . . ?
N17 C34 C35 120.8(3) . . ?
N17 C34 C33 117.6(2) . . ?
C35 C34 C33 121.6(2) . . ?
C36 C35 C34 119.4(3) . . ?
C36 C35 H35 120.3 . . ?
C34 C35 H35 120.3 . . ?
C37 C36 C35 119.5(3) . . ?
C37 C36 H36 120.2 . . ?
C35 C36 H36 120.2 . . ?
C38 C37 C36 118.4(3) . . ?
C38 C37 H37 120.8 . . ?
C36 C37 H37 120.8 . . ?
N17 C38 C37 122.5(3) . . ?
N17 C38 H38 118.7 . . ?
C37 C38 H38 118.7 . . ?
C34 N17 C38 119.3(2) . . ?
C34 N17 Zn2 120.01(18) . . ?
C38 N17 Zn2 120.47(18) . . ?
N16 C42 C43 114.6(2) . . ?
N16 C42 H42A 108.6 . . ?
C43 C42 H42A 108.6 . . ?
N16 C42 H42B 108.6 . . ?
C43 C42 H42B 108.6 . . ?
H42A C42 H42B 107.6 . . ?
C44 C43 C42 116.4(2) . . ?
C44 C43 H43A 108.2 . . ?
C42 C43 H43A 108.2 . . ?
C44 C43 H43B 108.2 . . ?
C42 C43 H43B 108.2 . . ?
H43A C43 H43B 107.3 . . ?
N18 C44 C45 120.4(3) . . ?
N18 C44 C43 118.8(2) . . ?
C45 C44 C43 120.7(2) . . ?
C46 C45 C44 120.5(3) . . ?
C46 C45 H45 119.7 . . ?
C44 C45 H45 119.7 . . ?
C45 C46 C47 118.9(3) . . ?
C45 C46 H46 120.6 . . ?
C47 C46 H46 120.6 . . ?
C46 C47 C48 118.3(3) . . ?
C46 C47 H47 120.8 . . ?
C48 C47 H47 120.8 . . ?
N18 C48 C47 123.3(3) . . ?
N18 C48 H48 118.4 . . ?
C47 C48 H48 118.4 . . ?
C48 N18 C44 118.5(2) . . ?
C48 N18 Zn2 117.87(17) . . ?
C44 N18 Zn2 123.40(18) . . ?
Zn1 F1 Zn2 101.26(6) . 2_656 ?
Zn2 F2 Zn1 104.17(6) 2_656 . ?
C50 O50 H50X 109.5 . . ?
O50 C50 H50A 109.5 . . ?
O50 C50 H50B 109.5 . . ?
H50A C50 H50B 109.5 . . ?
O50 C50 H50C 109.5 . . ?
H50A C50 H50C 109.5 . . ?
H50B C50 H50C 109.5 . . ?
H60X O60 H60Y 108.3 . . ?
H60X O60 H61Y 118.7 . . ?
H60Y O60 H61Y 116.6 . . ?
O61 O61 H60X 85.4 2_766 . ?
O61 O61 H60Y 110.7 2_766 . ?
H60X O61 H60Y 56.7 . . ?
O61 O61 H61X 47.9 2_766 . ?
H60X O61 H61X 132.7 . . ?
H60Y O61 H61X 137.5 . . ?
O61 O61 H61Y 139.5 2_766 . ?
H60X O61 H61Y 108.3 . . ?
H60Y O61 H61Y 108.5 . . ?
H61X O61 H61Y 105.2 . . ?
F11 B1 F12 109.9(3) . . ?
F11 B1 F13 110.0(3) . . ?
F12 B1 F13 109.9(3) . . ?
F11 B1 F14 109.5(2) . . ?
F12 B1 F14 108.6(3) . . ?
F13 B1 F14 109.0(2) . . ?
F21 B2 F24 111.0(3) . . ?
F21 B2 F22 108.8(4) . . ?
F24 B2 F22 109.6(3) . . ?
F21 B2 F23 110.7(3) . . ?
F24 B2 F23 109.3(3) . . ?
F22 B2 F23 107.3(3) . . ?

loop_
_geom_bond_atom_site_label_1
_geom_bond_atom_site_label_2
_geom_bond_distance
_geom_bond_site_symmetry_2
_geom_bond_publ_flag
Zn1 F1 1.9860(15) . y
Zn1 F2 2.0581(14) . y
Zn1 N13 2.085(2) . y
Zn1 N12 2.115(2) . y
Zn1 N14 2.123(2) . y
Zn2 F2 1.9485(15) 2_656 y
Zn2 N17 2.064(2) . y
Zn2 N16 2.097(2) . y
Zn2 F1 2.1027(14) 2_656 y
Zn2 N18 2.139(2) . y
N11 C2 1.338(3) . ?
N11 C4 1.350(3) . ?
C1 C2 1.382(4) . ?
C1 C3 1.387(4) . ?
C1 H1 0.9500 . ?
C2 C11 1.512(4) . ?
C3 N15 1.342(3) . ?
C3 C31 1.507(4) . ?
N15 C4 1.350(3) . ?
C4 C5 1.488(3) . ?
C5 C10 1.392(4) . ?
C5 C6 1.393(4) . ?
C6 C7 1.384(4) . ?
C6 H6 0.9500 . ?
C7 C8 1.386(4) . ?
C7 H7 0.9500 . ?
C8 C9 1.389(4) . ?
C8 H8 0.9500 . ?
C9 C10 1.387(4) . ?
C9 H9 0.9500 . ?
C10 H10 0.9500 . ?
C11 N12 1.493(3) . ?
C11 H11A 0.9900 . ?
C11 H11B 0.9900 . ?
N12 C22 1.495(3) . ?
N12 C12 1.513(3) . ?
C12 C13 1.534(4) . ?
C12 H12A 0.9900 . ?
C12 H12B 0.9900 . ?
C13 C14 1.502(4) . ?
C13 H13A 0.9900 . ?
C13 H13B 0.9900 . ?
C14 N13 1.349(3) . ?
C14 C15 1.391(4) . ?
C15 C16 1.383(4) . ?
C15 H15 0.9500 . ?
C16 C17 1.379(4) . ?
C16 H16 0.9500 . ?
C17 C18 1.375(4) . ?
C17 H17 0.9500 . ?
C18 N13 1.350(3) . ?
C18 H18 0.9500 . ?
C22 C23 1.524(4) . ?
C22 H22A 0.9900 . ?
C22 H22B 0.9900 . ?
C23 C24 1.496(4) . ?
C23 H23A 0.9900 . ?
C23 H23B 0.9900 . ?
C24 N14 1.360(3) . ?
C24 C25 1.388(4) . ?
C25 C26 1.383(4) . ?
C25 H25 0.9500 . ?
C26 C27 1.373(4) . ?
C26 H26 0.9500 . ?
C27 C28 1.385(4) . ?
C27 H27 0.9500 . ?
C28 N14 1.340(3) . ?
C28 H28 0.9500 . ?
C31 N16 1.492(3) . ?
C31 H31A 0.9900 . ?
C31 H31B 0.9900 . ?
N16 C42 1.501(3) . ?
N16 C32 1.508(3) . ?
C32 C33 1.528(4) . ?
C32 H32A 0.9900 . ?
C32 H32B 0.9900 . ?
C33 C34 1.504(4) . ?
C33 H33A 0.9900 . ?
C33 H33B 0.9900 . ?
C34 N17 1.347(3) . ?
C34 C35 1.389(4) . ?
C35 C36 1.385(4) . ?
C35 H35 0.9500 . ?
C36 C37 1.383(4) . ?
C36 H36 0.9500 . ?
C37 C38 1.376(4) . ?
C37 H37 0.9500 . ?
C38 N17 1.349(3) . ?
C38 H38 0.9500 . ?
C42 C43 1.526(4) . ?
C42 H42A 0.9900 . ?
C42 H42B 0.9900 . ?
C43 C44 1.497(4) . ?
C43 H43A 0.9900 . ?
C43 H43B 0.9900 . ?
C44 N18 1.357(3) . ?
C44 C45 1.393(4) . ?
C45 C46 1.380(4) . ?
C45 H45 0.9500 . ?
C46 C47 1.382(4) . ?
C46 H46 0.9500 . ?
C47 C48 1.384(4) . ?
C47 H47 0.9500 . ?
C48 N18 1.348(4) . ?
C48 H48 0.9500 . ?
F1 Zn2 2.1028(14) 2_656 ?
F2 Zn2 1.9485(15) 2_656 ?
O50 C50 1.406(4) . ?
O50 H50X 0.8400 . ?
C50 H50A 0.9800 . ?
C50 H50B 0.9800 . ?
C50 H50C 0.9800 . ?
O60 H60X 0.8483 . ?
O60 H60Y 0.8524 . ?
O60 H61Y 1.3462 . ?
O61 O61 1.000(15) 2_766 ?
O61 H60X 1.4625 . ?
O61 H60Y 1.4412 . ?
O61 H61X 0.8614 . ?
O61 H61Y 0.8455 . ?
B1 F11 1.386(4) . ?
B1 F12 1.389(4) . ?
B1 F13 1.395(4) . ?
B1 F14 1.402(4) . ?
B2 F21 1.371(4) . ?
B2 F24 1.371(5) . ?
B2 F22 1.391(5) . ?
B2 F23 1.398(4) . ?

loop_
_geom_hbond_atom_site_label_D
_geom_hbond_atom_site_label_H
_geom_hbond_atom_site_label_A
_geom_hbond_distance_DH
_geom_hbond_distance_HA
_geom_hbond_distance_DA
_geom_hbond_angle_DHA
O50 H50X F21 0.84 1.95 2.778(3) 166.9
O60 H60X F23 0.85 2.11 2.945(10) 169.2

loop_
_geom_torsion_atom_site_label_1
_geom_torsion_atom_site_label_2
_geom_torsion_atom_site_label_3
_geom_torsion_atom_site_label_4
_geom_torsion
_geom_torsion_site_symmetry_1
_geom_torsion_site_symmetry_4
C4 N11 C2 C1 -1.0(3) . .
C4 N11 C2 C11 179.9(2) . .
C3 C1 C2 N11 0.1(4) . .
C3 C1 C2 C11 179.3(2) . .
C2 C1 C3 N15 0.8(4) . .
C2 C1 C3 C31 -178.8(2) . .
C1 C3 N15 C4 -0.8(3) . .
C31 C3 N15 C4 178.8(2) . .
C2 N11 C4 N15 1.0(3) . .
C2 N11 C4 C5 178.7(2) . .
C3 N15 C4 N11 -0.2(3) . .
C3 N15 C4 C5 -177.8(2) . .
N11 C4 C5 C10 -176.5(2) . .
N15 C4 C5 C10 1.4(3) . .
N11 C4 C5 C6 2.5(3) . .
N15 C4 C5 C6 -179.7(2) . .
C10 C5 C6 C7 1.5(4) . .
C4 C5 C6 C7 -177.5(2) . .
C5 C6 C7 C8 -0.7(4) . .
C6 C7 C8 C9 -0.4(4) . .
C7 C8 C9 C10 0.7(4) . .
C8 C9 C10 C5 0.1(4) . .
C6 C5 C10 C9 -1.2(4) . .
C4 C5 C10 C9 177.8(2) . .
N11 C2 C11 N12 38.6(3) . .
C1 C2 C11 N12 -140.6(2) . .
C2 C11 N12 C22 59.8(3) . .
C2 C11 N12 C12 175.1(2) . .
C2 C11 N12 Zn1 -64.7(2) . .
F1 Zn1 N12 C11 12.0(3) . .
F2 Zn1 N12 C11 -38.48(15) . .
N13 Zn1 N12 C11 -133.46(15) . .
N14 Zn1 N12 C11 129.66(15) . .
F1 Zn1 N12 C22 -108.9(2) . .
F2 Zn1 N12 C22 -159.38(17) . .
N13 Zn1 N12 C22 105.64(17) . .
N14 Zn1 N12 C22 8.77(18) . .
F1 Zn1 N12 C12 129.37(19) . .
F2 Zn1 N12 C12 78.85(16) . .
N13 Zn1 N12 C12 -16.13(16) . .
N14 Zn1 N12 C12 -113.01(16) . .
C11 N12 C12 C13 88.4(3) . .
C22 N12 C12 C13 -155.6(2) . .
Zn1 N12 C12 C13 -29.9(3) . .
N12 C12 C13 C14 80.3(3) . .
C12 C13 C14 N13 -62.6(3) . .
C12 C13 C14 C15 117.1(3) . .
N13 C14 C15 C16 1.3(4) . .
C13 C14 C15 C16 -178.4(3) . .
C14 C15 C16 C17 -1.4(4) . .
C15 C16 C17 C18 0.5(4) . .
C16 C17 C18 N13 0.8(4) . .
C15 C14 N13 C18 0.0(4) . .
C13 C14 N13 C18 179.7(2) . .
C15 C14 N13 Zn1 -177.40(19) . .
C13 C14 N13 Zn1 2.3(3) . .
C17 C18 N13 C14 -1.0(4) . .
C17 C18 N13 Zn1 176.4(2) . .
F1 Zn1 N13 C14 -135.33(18) . .
F2 Zn1 N13 C14 -58.35(19) . .
N12 Zn1 N13 C14 32.47(19) . .
N14 Zn1 N13 C14 129.40(19) . .
F1 Zn1 N13 C18 47.3(2) . .
F2 Zn1 N13 C18 124.3(2) . .
N12 Zn1 N13 C18 -144.8(2) . .
N14 Zn1 N13 C18 -47.9(2) . .
C11 N12 C22 C23 -168.4(2) . .
C12 N12 C22 C23 76.6(3) . .
Zn1 N12 C22 C23 -47.4(3) . .
N12 C22 C23 C24 78.0(3) . .
C22 C23 C24 N14 -54.3(3) . .
C22 C23 C24 C25 128.5(3) . .
N14 C24 C25 C26 -2.7(4) . .
C23 C24 C25 C26 174.5(3) . .
C24 C25 C26 C27 -0.3(4) . .
C25 C26 C27 C28 2.0(4) . .
C26 C27 C28 N14 -0.8(4) . .
C27 C28 N14 C24 -2.1(4) . .
C27 C28 N14 Zn1 176.0(2) . .
C25 C24 N14 C28 3.8(4) . .
C23 C24 N14 C28 -173.4(2) . .
C25 C24 N14 Zn1 -174.16(19) . .
C23 C24 N14 Zn1 8.6(3) . .
F1 Zn1 N14 C28 -5.8(2) . .
F2 Zn1 N14 C28 -48.8(4) . .
N13 Zn1 N14 C28 95.9(2) . .
N12 Zn1 N14 C28 -166.86(19) . .
F1 Zn1 N14 C24 172.2(2) . .
F2 Zn1 N14 C24 129.2(3) . .
N13 Zn1 N14 C24 -86.1(2) . .
N12 Zn1 N14 C24 11.1(2) . .
N15 C3 C31 N16 -33.4(3) . .
C1 C3 C31 N16 146.2(2) . .
C3 C31 N16 C42 -57.9(3) . .
C3 C31 N16 C32 -173.7(2) . .
C3 C31 N16 Zn2 67.5(2) . .
F2 Zn2 N16 C31 -28.1(3) 2_656 .
N17 Zn2 N16 C31 127.90(16) . .
F1 Zn2 N16 C31 37.60(16) 2_656 .
N18 Zn2 N16 C31 -132.37(16) . .
F2 Zn2 N16 C42 94.3(2) 2_656 .
N17 Zn2 N16 C42 -109.74(17) . .
F1 Zn2 N16 C42 159.96(16) 2_656 .
N18 Zn2 N16 C42 -10.02(17) . .
F2 Zn2 N16 C32 -145.60(16) 2_656 .
N17 Zn2 N16 C32 10.36(16) . .
F1 Zn2 N16 C32 -79.94(15) 2_656 .
N18 Zn2 N16 C32 110.09(16) . .
C31 N16 C32 C33 -81.2(3) . .
C42 N16 C32 C33 162.2(2) . .
Zn2 N16 C32 C33 38.2(2) . .
N16 C32 C33 C34 -82.3(3) . .
C32 C33 C34 N17 53.3(3) . .
C32 C33 C34 C35 -125.3(3) . .
N17 C34 C35 C36 1.2(4) . .
C33 C34 C35 C36 179.6(3) . .
C34 C35 C36 C37 -1.2(4) . .
C35 C36 C37 C38 0.5(4) . .
C36 C37 C38 N17 0.2(4) . .
C35 C34 N17 C38 -0.4(4) . .
C33 C34 N17 C38 -178.9(2) . .
C35 C34 N17 Zn2 -175.0(2) . .
C33 C34 N17 Zn2 6.5(3) . .
C37 C38 N17 C34 -0.3(4) . .
C37 C38 N17 Zn2 174.3(2) . .
F2 Zn2 N17 C34 134.43(19) 2_656 .
N16 Zn2 N17 C34 -35.0(2) . .
F1 Zn2 N17 C34 58.99(19) 2_656 .
N18 Zn2 N17 C34 -133.10(19) . .
F2 Zn2 N17 C38 -40.11(19) 2_656 .
N16 Zn2 N17 C38 150.48(18) . .
F1 Zn2 N17 C38 -115.55(18) 2_656 .
N18 Zn2 N17 C38 52.36(19) . .
C31 N16 C42 C43 170.7(2) . .
C32 N16 C42 C43 -73.6(3) . .
Zn2 N16 C42 C43 47.6(3) . .
N16 C42 C43 C44 -77.0(3) . .
C42 C43 C44 N18 54.3(3) . .
C42 C43 C44 C45 -129.2(3) . .
N18 C44 C45 C46 1.5(4) . .
C43 C44 C45 C46 -175.0(3) . .
C44 C45 C46 C47 0.3(4) . .
C45 C46 C47 C48 -1.4(4) . .
C46 C47 C48 N18 0.6(4) . .
C47 C48 N18 C44 1.2(4) . .
C47 C48 N18 Zn2 -173.6(2) . .
C45 C44 N18 C48 -2.3(4) . .
C43 C44 N18 C48 174.3(2) . .
C45 C44 N18 Zn2 172.26(19) . .
C43 C44 N18 Zn2 -11.2(3) . .
F2 Zn2 N18 C48 11.20(19) 2_656 .
N17 Zn2 N18 C48 -94.6(2) . .
N16 Zn2 N18 C48 166.30(19) . .
F1 Zn2 N18 C48 29.6(4) 2_656 .
F2 Zn2 N18 C44 -163.4(2) 2_656 .
N17 Zn2 N18 C44 90.9(2) . .
N16 Zn2 N18 C44 -8.3(2) . .
F1 Zn2 N18 C44 -145.0(2) 2_656 .
F2 Zn1 F1 Zn2 -10.88(6) . 2_656
N13 Zn1 F1 Zn2 81.50(8) . 2_656
N12 Zn1 F1 Zn2 -63.5(2) . 2_656
N14 Zn1 F1 Zn2 178.52(7) . 2_656
F1 Zn1 F2 Zn2 11.90(6) . 2_656
N13 Zn1 F2 Zn2 -88.45(8) . 2_656
N12 Zn1 F2 Zn2 175.00(8) . 2_656
N14 Zn1 F2 Zn2 56.4(3) . 2_656
